data_7116230
loop_
_publ_author_name
'Zhang, Xi'
'Shao, Xiu-Dan'
'Li, Si-Chao'
'Cai, Ying'
'Yao, Ye-Feng'
'Xiong, Ren-Gen'
'Zhang, Wen'

_publ_section_title
;
 Dynamics of a caged imidazolium cation-toward understanding the
 order-disorder phase transition and the switchable dielectric constant.
;
_journal_issue 22
_journal_name_full 'Chemical communications (Cambridge, England)'
_journal_page_first 4568
_journal_page_last 4571
_journal_paper_doi 10.1039/c4cc08693g
_journal_volume 51
_journal_year 2015
_chemical_formula_sum 'C12 H10 Co K N10'
_chemical_formula_weight 392.33
_chemical_name_systematic
; 
 ? 
;
_space_group_IT_number 166
_symmetry_cell_setting trigonal
_symmetry_space_group_name_Hall '-R 3 2"'
_symmetry_space_group_name_H-M 'R -3 m :H'
_atom_sites_solution_hydrogens geom
_atom_sites_solution_primary direct
_atom_sites_solution_secondary difmap
_audit_creation_method SHELXL-97
_audit_update_record
;
2014-07-07 deposited with the CCDC.
2015-01-02 downloaded from the CCDC.
;
_cell_angle_alpha 90.00
_cell_angle_beta 90.00
_cell_angle_gamma 120.00
_cell_formula_units_Z 3
_cell_length_a 8.7151(12)
_cell_length_b 8.7151(12)
_cell_length_c 19.011(4)
_cell_measurement_reflns_used 5469
_cell_measurement_temperature 293(2)
_cell_measurement_theta_max 27.55
_cell_measurement_theta_min 3.22
_cell_volume 1250.5(4)
_computing_cell_refinement 'CrystalClear (Rigaku, 2005)'
_computing_data_collection 'CrystalClear (Rigaku, 2005)'
_computing_data_reduction 'CrystalClear (Rigaku, 2005)'
_computing_molecular_graphics 'SHELXTL (Sheldrick, 2008)'
_computing_publication_material 'SHELXL97 (Sheldrick, 2008)'
_computing_structure_refinement 'SHELXL97 (Sheldrick, 2008)'
_computing_structure_solution 'SHELXS97 (Sheldrick, 2008)'
_diffrn_ambient_temperature 293(2)
_diffrn_detector_area_resol_mean 28.5714
_diffrn_measured_fraction_theta_full 0.997
_diffrn_measured_fraction_theta_max 0.997
_diffrn_measurement_device
;
Saturn724+ (4x4 bin mode)
;
_diffrn_measurement_method CCD_Profile_fitting
_diffrn_radiation_detector CCD
_diffrn_radiation_monochromator 'Graphite Monochromator'
_diffrn_radiation_source 'Sealed Tube'
_diffrn_radiation_type MoK\a
_diffrn_radiation_wavelength 0.71073
_diffrn_reflns_av_R_equivalents 0.0607
_diffrn_reflns_av_sigmaI/netI 0.0330
_diffrn_reflns_limit_h_max 11
_diffrn_reflns_limit_h_min -11
_diffrn_reflns_limit_k_max 11
_diffrn_reflns_limit_k_min -11
_diffrn_reflns_limit_l_max 24
_diffrn_reflns_limit_l_min -24
_diffrn_reflns_number 4284
_diffrn_reflns_theta_full 27.36
_diffrn_reflns_theta_max 27.36
_diffrn_reflns_theta_min 3.21
_exptl_absorpt_coefficient_mu 1.296
_exptl_absorpt_correction_T_max 1.0000
_exptl_absorpt_correction_T_min 0.8633
_exptl_absorpt_correction_type multi-scan
_exptl_crystal_colour colorless
_exptl_crystal_density_diffrn 1.563
_exptl_crystal_density_method 'not measured'
_exptl_crystal_description block
_exptl_crystal_F_000 594
_exptl_crystal_size_max 0.4
_exptl_crystal_size_mid 0.4
_exptl_crystal_size_min 0.3
_refine_diff_density_max 0.567
_refine_diff_density_min -0.760
_refine_diff_density_rms 0.223
_refine_ls_extinction_method none
_refine_ls_goodness_of_fit_ref 1.327
_refine_ls_hydrogen_treatment constr
_refine_ls_matrix_type full
_refine_ls_number_parameters 29
_refine_ls_number_reflns 387
_refine_ls_number_restraints 0
_refine_ls_restrained_S_all 1.327
_refine_ls_R_factor_all 0.0418
_refine_ls_R_factor_gt 0.0302
_refine_ls_shift/su_max 0.000
_refine_ls_shift/su_mean 0.000
_refine_ls_structure_factor_coef Fsqd
_refine_ls_weighting_details 'calc w=1/[\s^2^(Fo^2^)+(0.0567P)^2^+0.6586P] where P=(Fo^2^+2Fc^2^)/3'
_refine_ls_weighting_scheme calc
_refine_ls_wR_factor_gt 0.0950
_refine_ls_wR_factor_ref 0.0969
_reflns_number_gt 375
_reflns_number_total 387
_reflns_threshold_expression >2sigma(I)
_cod_data_source_file c4cc08693g2.cif
_cod_data_source_block 293K
_cod_depositor_comments
;
The following automatic conversions were performed:

'_symmetry_cell_setting' value 'Trigonal' changed to 'trigonal'
according to
/usr/data/users/saulius/crontab/automatic-downloads/rss-feeds/RSC/lib/dictionaries/cif_core.dic
dictionary named 'cif_core.dic' version 2.4.2 from
2011-04-26.

'_exptl_absorpt_correction_type' value 'Multi-scan'
changed to 'multi-scan' according to
/usr/data/users/saulius/crontab/automatic-downloads/rss-feeds/RSC/lib/dictionaries/cif_core.dic
dictionary named 'cif_core.dic' version 2.4.2 from 2011-04-26.

Automatic conversion script
Id: cif_fix_values 2935 2014-11-11 08:27:57Z andrius 

 Adding full bibliography for 7116230--7116231.cif.
;
_cod_original_cell_volume 1250.5(3)
_cod_original_sg_symbol_H-M R-3m
_cod_database_code 7116230

loop_
_symmetry_equiv_pos_as_xyz
'x, y, z'
'-y, x-y, z'
'-x+y, -x, z'
'y, x, -z'
'x-y, -y, -z'
'-x, -x+y, -z'
'x+2/3, y+1/3, z+1/3'
'-y+2/3, x-y+1/3, z+1/3'
'-x+y+2/3, -x+1/3, z+1/3'
'y+2/3, x+1/3, -z+1/3'
'x-y+2/3, -y+1/3, -z+1/3'
'-x+2/3, -x+y+1/3, -z+1/3'
'x+1/3, y+2/3, z+2/3'
'-y+1/3, x-y+2/3, z+2/3'
'-x+y+1/3, -x+2/3, z+2/3'
'y+1/3, x+2/3, -z+2/3'
'x-y+1/3, -y+2/3, -z+2/3'
'-x+1/3, -x+y+2/3, -z+2/3'
'-x, -y, -z'
'y, -x+y, -z'
'x-y, x, -z'
'-y, -x, z'
'-x+y, y, z'
'x, x-y, z'
'-x+2/3, -y+1/3, -z+1/3'
'y+2/3, -x+y+1/3, -z+1/3'
'x-y+2/3, x+1/3, -z+1/3'
'-y+2/3, -x+1/3, z+1/3'
'-x+y+2/3, y+1/3, z+1/3'
'x+2/3, x-y+1/3, z+1/3'
'-x+1/3, -y+2/3, -z+2/3'
'y+1/3, -x+y+2/3, -z+2/3'
'x-y+1/3, x+2/3, -z+2/3'
'-y+1/3, -x+2/3, z+2/3'
'-x+y+1/3, y+2/3, z+2/3'
'x+1/3, x-y+2/3, z+2/3'

loop_
_atom_site_label
_atom_site_type_symbol
_atom_site_fract_x
_atom_site_fract_y
_atom_site_fract_z
_atom_site_U_iso_or_equiv
_atom_site_adp_type
_atom_site_occupancy
_atom_site_symmetry_multiplicity
_atom_site_calc_flag
_atom_site_refinement_flags
Co1 Co 0.6667 0.3333 0.3333 0.0191(3) Uani 1 12 d S
K1 K 1.0000 1.0000 0.5000 0.0280(4) Uani 1 12 d S
N1 N 0.83424(14) 0.6685(3) 0.42266(11) 0.0486(8) Uani 1 2 d S
C1 C 0.77042(15) 0.5408(3) 0.39003(11) 0.0281(5) Uani 1 2 d S
C2 C 0.1916(7) 0.5958(3) 0.4180(3) 0.084(2) Uani 0.83 2 d SP
H2A H 0.0685 0.5343 0.4160 0.101 Uiso 0.83 2 calc SPR
C3 C 0.2624(3) 0.7376(3) 0.4192(3) 0.090(2) Uani 0.83 2 d SP
H3A H 0.2009 0.7991 0.4211 0.108 Uiso 0.83 2 calc SPR

loop_
_atom_site_aniso_label
_atom_site_aniso_U_11
_atom_site_aniso_U_22
_atom_site_aniso_U_33
_atom_site_aniso_U_23
_atom_site_aniso_U_13
_atom_site_aniso_U_12
Co1 0.0180(3) 0.0180(3) 0.0215(4) 0.000 0.000 0.00898(17)
K1 0.0260(5) 0.0260(5) 0.0321(7) 0.000 0.000 0.0130(2)
N1 0.0572(15) 0.0339(16) 0.0470(15) -0.0132(13) -0.0066(6) 0.0169(8)
C1 0.0277(9) 0.0280(11) 0.0288(11) -0.0005(9) -0.0002(4) 0.0140(6)
C2 0.027(2) 0.121(5) 0.071(3) -0.0037(11) -0.007(2) 0.0136(11)
C3 0.138(5) 0.138(5) 0.068(3) -0.0004(11) 0.0004(11) 0.124(5)

loop_
_atom_type_symbol
_atom_type_description
_atom_type_scat_dispersion_real
_atom_type_scat_dispersion_imag
_atom_type_scat_source
C C 0.0033 0.0016 'International Tables Vol C Tables 4.2.6.8 and 6.1.1.4'
H H 0.0000 0.0000 'International Tables Vol C Tables 4.2.6.8 and 6.1.1.4'
N N 0.0061 0.0033 'International Tables Vol C Tables 4.2.6.8 and 6.1.1.4'
K K 0.2009 0.2494 'International Tables Vol C Tables 4.2.6.8 and 6.1.1.4'
Co Co 0.3494 0.9721 'International Tables Vol C Tables 4.2.6.8 and 6.1.1.4'

loop_
_geom_angle_atom_site_label_1
_geom_angle_atom_site_label_2
_geom_angle_atom_site_label_3
_geom_angle
_geom_angle_site_symmetry_1
_geom_angle_site_symmetry_3
C1 Co1 C1 91.02(9) 31_655 32
C1 Co1 C1 88.98(9) 31_655 3_665
C1 Co1 C1 88.98(9) 32 3_665
C1 Co1 C1 91.02(9) 31_655 33_545
C1 Co1 C1 91.02(9) 32 33_545
C1 Co1 C1 180.0 3_665 33_545
C1 Co1 C1 180.0 31_655 .
C1 Co1 C1 88.98(9) 32 .
C1 Co1 C1 91.02(9) 3_665 .
C1 Co1 C1 88.98(9) 33_545 .
C1 Co1 C1 88.98(9) 31_655 2_655
C1 Co1 C1 180.0 32 2_655
C1 Co1 C1 91.02(9) 3_665 2_655
C1 Co1 C1 88.98(9) 33_545 2_655
C1 Co1 C1 91.02(9) . 2_655
N1 K1 N1 180.0 19_776 .
N1 K1 N1 96.60(6) 19_776 21_656
N1 K1 N1 83.40(6) . 21_656
N1 K1 N1 96.60(6) 19_776 20_566
N1 K1 N1 83.40(6) . 20_566
N1 K1 N1 96.60(6) 21_656 20_566
N1 K1 N1 83.40(6) 19_776 2_765
N1 K1 N1 96.60(6) . 2_765
N1 K1 N1 83.40(6) 21_656 2_765
N1 K1 N1 180.0 20_566 2_765
N1 K1 N1 83.40(6) 19_776 3_675
N1 K1 N1 96.60(6) . 3_675
N1 K1 N1 180.0 21_656 3_675
N1 K1 N1 83.40(6) 20_566 3_675
N1 K1 N1 96.60(6) 2_765 3_675
C1 N1 K1 177.66(19) . .
N1 C1 Co1 178.2(2) . .
C3 C2 C3 120.0(6) . 2_665
C3 C2 C2 30.1(3) . 3_565
C3 C2 C2 90.0(3) 2_665 3_565
C3 C2 C2 90.0(3) . 2_665
C3 C2 C2 30.1(3) 2_665 2_665
C2 C2 C2 60.000(1) 3_565 2_665
C2 C3 C2 119.9(6) . 3_565
C2 C3 C3 90.0(3) . 3_565
C2 C3 C3 30.0(3) 3_565 3_565
C2 C3 C3 30.0(3) . 2_665
C2 C3 C3 90.0(3) 3_565 2_665
C3 C3 C3 60.000(2) 3_565 2_665

loop_
_geom_bond_atom_site_label_1
_geom_bond_atom_site_label_2
_geom_bond_distance
_geom_bond_site_symmetry_2
Co1 C1 1.901(2) 31_655
Co1 C1 1.901(2) 32
Co1 C1 1.901(2) 3_665
Co1 C1 1.901(2) 33_545
Co1 C1 1.901(2) .
Co1 C1 1.901(2) 2_655
K1 N1 2.902(2) 19_776
K1 N1 2.902(2) .
K1 N1 2.902(2) 21_656
K1 N1 2.902(2) 20_566
K1 N1 2.902(2) 2_765
K1 N1 2.902(2) 3_675
N1 C1 1.146(3) .
C2 C3 1.070(4) .
C2 C3 1.070(4) 2_665
C2 C2 1.852(9) 3_565
C2 C2 1.852(9) 2_665
C3 C2 1.070(4) 3_565
C3 C3 1.854(9) 3_565
C3 C3 1.854(9) 2_665
